data_4123184
loop_
_publ_author_name
'S\"unkel, Karlheinz'
'Weigand, Stefan'
'Hoffmann, Alexander'
'Blomeyer, Sebastian'
'Reuter, Christian G.'
'Vishnevskiy, Yury V.'
'Mitzel, Norbert W.'

_publ_section_title
;
 Synthesis and characterization of 1,2,3,4,5-pentafluoroferrocene.
;
_journal_issue 1
_journal_name_full 'Journal of the American Chemical Society'
_journal_page_first 126
_journal_page_last 129
_journal_paper_doi 10.1021/ja511588p
_journal_volume 137
_journal_year 2015
_chemical_compound_source 'synthesis as described'
_chemical_formula_moiety 'C10 H5 F5 Fe1'
_chemical_formula_sum 'C10 H5 F5 Fe'
_chemical_formula_weight 275.99
_chemical_name_systematic
;
 ?
;
_space_group_IT_number 11
_symmetry_cell_setting monoclinic
_symmetry_Int_Tables_number 11
_symmetry_space_group_name_Hall '-P 2yb'
_symmetry_space_group_name_H-M 'P 1 21/m 1'
_atom_sites_solution_hydrogens geom
_atom_sites_solution_primary direct
_atom_sites_solution_secondary difmap
_audit_conform_dict_location ftp://ftp.iucr.org/pub/cif_core.dic
_audit_conform_dict_name cif_core.dic
_audit_conform_dict_version 2.4
_audit_creation_date 2014-07-04T08:47:47-00:00
_audit_creation_method 'WinGX routine CIF_UPDATE'
_cell_angle_alpha 90
_cell_angle_beta 111.286(17)
_cell_angle_gamma 90
_cell_formula_units_Z 2
_cell_length_a 6.632(3)
_cell_length_b 10.479(6)
_cell_length_c 7.011(4)
_cell_measurement_reflns_used 116
_cell_measurement_temperature 100(2)
_cell_measurement_theta_max 31.8791
_cell_measurement_theta_min 3.312
_cell_measurement_wavelength 0.71073
_cell_volume 454.0(4)
_computing_cell_refinement 'APEX2 v2012.4-3 (Bruker AXS)'
_computing_data_collection 'Bruker Instrument Service v3.0.21'
_computing_data_reduction 'SAINT V8.18C (Bruker AXS Inc., 2011)'
_computing_molecular_graphics 'Ortep-3 for Windows (Farrugia, 1997)'
_computing_publication_material 'WinGX publication routines (Farrugia, 1999)'
_computing_structure_refinement 'SHELXL-97 (Sheldrick, 1997)'
_computing_structure_solution 'SUPERFLIP (Palatinus, 2007)'
_diffrn_ambient_temperature 100(2)
_diffrn_detector_area_resol_mean 10.4167
_diffrn_measured_fraction_theta_full 1
_diffrn_measured_fraction_theta_max 1
_diffrn_measurement_device_type 'D8 Venture'
_diffrn_measurement_method 'mix of omega and phi scans'
_diffrn_radiation_monochromator graphite
_diffrn_radiation_probe x-ray
_diffrn_radiation_type MoK\a
_diffrn_radiation_wavelength 0.71073
_diffrn_reflns_av_R_equivalents 0.0298
_diffrn_reflns_av_unetI/netI 0.0154
_diffrn_reflns_limit_h_max 8
_diffrn_reflns_limit_h_min -8
_diffrn_reflns_limit_k_max 13
_diffrn_reflns_limit_k_min -13
_diffrn_reflns_limit_l_max 8
_diffrn_reflns_limit_l_min -9
_diffrn_reflns_number 10487
_diffrn_reflns_theta_full 27.52
_diffrn_reflns_theta_max 27.52
_diffrn_reflns_theta_min 3.12
_diffrn_source 'rotating anode generator'
_exptl_absorpt_coefficient_mu 1.703
_exptl_absorpt_correction_T_max 0.7456
_exptl_absorpt_correction_T_min 0.6707
_exptl_absorpt_correction_type multi-scan
_exptl_absorpt_process_details 'SADABS V2012/1 (Bruker AXS Inc.)'
_exptl_crystal_colour yellow
_exptl_crystal_density_diffrn 2.019
_exptl_crystal_density_method 'not measured'
_exptl_crystal_description block
_exptl_crystal_F_000 272
_exptl_crystal_size_max 0.2
_exptl_crystal_size_mid 0.176
_exptl_crystal_size_min 0.133
_refine_diff_density_max 0.463
_refine_diff_density_min -0.269
_refine_diff_density_rms 0.071
_refine_ls_extinction_method none
_refine_ls_goodness_of_fit_ref 1.22
_refine_ls_hydrogen_treatment mixed
_refine_ls_matrix_type full
_refine_ls_number_parameters 87
_refine_ls_number_reflns 1098
_refine_ls_number_restraints 0
_refine_ls_restrained_S_all 1.22
_refine_ls_R_factor_all 0.029
_refine_ls_R_factor_gt 0.0252
_refine_ls_shift/su_max 0
_refine_ls_shift/su_mean 0
_refine_ls_structure_factor_coef Fsqd
_refine_ls_weighting_details 'calc w=1/[\s^2^(Fo^2^)+(0.0288P)^2^+0.4024P] where P=(Fo^2^+2Fc^2^)/3'
_refine_ls_weighting_scheme calc
_refine_ls_wR_factor_gt 0.0699
_refine_ls_wR_factor_ref 0.0714
_reflns_number_gt 1024
_reflns_number_total 1098
_reflns_threshold_expression >2sigma(I)
_cod_data_source_file ja511588p_si_002.cif
_cod_data_source_block rv229
_cod_depositor_comments 'Adding full bibliography for 4123184.cif.'
_cod_original_sg_symbol_H-M 'P 21/m'
_cod_database_code 4123184

loop_
_symmetry_equiv_pos_as_xyz
'x, y, z'
'-x, y+1/2, -z'
'-x, -y, -z'
'x, -y-1/2, z'

loop_
_atom_site_label
_atom_site_type_symbol
_atom_site_fract_x
_atom_site_fract_y
_atom_site_fract_z
_atom_site_U_iso_or_equiv
_atom_site_adp_type
_atom_site_occupancy
_atom_site_symmetry_multiplicity
_atom_site_calc_flag
_atom_site_refinement_flags
C1 C 0.3148(5) 0.75 0.4021(4) 0.0295(7) Uani 1 2 d S
C3 C 0.1918(3) 0.6827(2) 0.0700(3) 0.0233(4) Uani 1 1 d .
C2 C 0.2684(3) 0.6409(2) 0.2759(3) 0.0278(5) Uani 1 1 d .
C4 C 0.8090(4) 0.75 0.4120(5) 0.0323(7) Uani 1 2 d S
H4 H 0.859(6) 0.75 0.561(6) 0.039 Uiso 1 2 d S
C5 C 0.7628(3) 0.6404(3) 0.2851(3) 0.0305(5) Uani 1 1 d .
H5 H 0.780(4) 0.550(3) 0.339(4) 0.037 Uiso 1 1 d .
C6 C 0.6871(3) 0.6822(2) 0.0774(3) 0.0257(4) Uani 1 1 d .
H6 H 0.632(4) 0.617(2) -0.061(4) 0.031 Uiso 1 1 d .
F1 F 0.3772(3) 0.75 0.6067(3) 0.0442(6) Uani 1 2 d S
F2 F 0.2803(2) 0.51982(15) 0.3380(2) 0.0438(4) Uani 1 1 d .
F3 F 0.1179(2) 0.60912(13) -0.09571(19) 0.0336(3) Uani 1 1 d .
Fe1 Fe 0.49019(6) 0.75 0.22291(6) 0.01812(14) Uani 1 2 d S

loop_
_atom_site_aniso_label
_atom_site_aniso_U_11
_atom_site_aniso_U_22
_atom_site_aniso_U_33
_atom_site_aniso_U_23
_atom_site_aniso_U_13
_atom_site_aniso_U_12
C1 0.0139(13) 0.058(2) 0.0172(13) 0 0.0068(11) 0
C3 0.0135(9) 0.0337(11) 0.0198(9) -0.0006(8) 0.0027(7) -0.0028(8)
C2 0.0155(9) 0.0419(13) 0.0245(10) 0.0076(9) 0.0057(8) -0.0049(9)
C4 0.0101(12) 0.065(2) 0.0202(14) 0 0.0041(11) 0
C5 0.0176(9) 0.0491(14) 0.0264(11) 0.0081(10) 0.0099(8) 0.0122(9)
C6 0.0173(9) 0.0394(12) 0.0231(10) 0.0008(9) 0.0105(8) 0.0045(9)
F1 0.0269(10) 0.0915(17) 0.0147(8) 0 0.0084(7) 0
F2 0.0350(7) 0.0495(9) 0.0383(8) 0.0200(7) 0.0031(6) -0.0124(7)
F3 0.0305(7) 0.0352(7) 0.0265(6) -0.0049(5) 0.0001(5) -0.0069(6)
Fe1 0.0100(2) 0.0291(2) 0.0152(2) 0 0.00439(14) 0

loop_
_atom_type_symbol
_atom_type_description
_atom_type_scat_dispersion_real
_atom_type_scat_dispersion_imag
_atom_type_scat_source
C C 0.0033 0.0016 'International Tables Vol C Tables 4.2.6.8 and 6.1.1.4'
H H 0 0 'International Tables Vol C Tables 4.2.6.8 and 6.1.1.4'
F F 0.0171 0.0103 'International Tables Vol C Tables 4.2.6.8 and 6.1.1.4'
Fe Fe 0.3463 0.8444 'International Tables Vol C Tables 4.2.6.8 and 6.1.1.4'

loop_
_geom_angle_atom_site_label_1
_geom_angle_atom_site_label_2
_geom_angle_atom_site_label_3
_geom_angle
_geom_angle_site_symmetry_1
_geom_angle_site_symmetry_3
F1 C1 C2 125.71(13) . .
F1 C1 C2 125.71(13) . 4_575
C2 C1 C2 108.4(3) . 4_575
F1 C1 Fe1 130.4(2) . .
C2 C1 Fe1 69.48(14) . .
C2 C1 Fe1 69.48(14) 4_575 .
F3 C3 C3 125.42(11) . 4_575
F3 C3 C2 126.4(2) . .
C3 C3 C2 108.05(13) 4_575 .
F3 C3 Fe1 130.52(14) . .
C3 C3 Fe1 69.42(6) 4_575 .
C2 C3 Fe1 69.17(11) . .
F2 C2 C1 126.37(19) . .
F2 C2 C3 125.8(2) . .
C1 C2 C3 107.7(2) . .
F2 C2 Fe1 130.06(16) . .
C1 C2 Fe1 69.24(14) . .
C3 C2 Fe1 69.47(12) . .
C5 C4 C5 108.3(3) . 4_575
C5 C4 Fe1 69.89(14) . .
C5 C4 Fe1 69.89(14) 4_575 .
C4 C5 C6 107.9(2) . .
C4 C5 Fe1 69.67(15) . .
C6 C5 Fe1 69.77(12) . .
C6 C6 C5 107.89(14) 4_575 .
C6 C6 Fe1 69.76(7) 4_575 .
C5 C6 Fe1 69.56(12) . .
C1 Fe1 C2 41.28(8) . .
C1 Fe1 C2 41.28(8) . 4_575
C2 Fe1 C2 69.69(14) . 4_575
C1 Fe1 C3 69.48(10) . .
C2 Fe1 C3 41.36(8) . .
C2 Fe1 C3 69.58(9) 4_575 .
C1 Fe1 C3 69.48(10) . 4_575
C2 Fe1 C3 69.58(9) . 4_575
C2 Fe1 C3 41.36(8) 4_575 4_575
C3 Fe1 C3 41.17(13) . 4_575
C1 Fe1 C4 107.03(13) . .
C2 Fe1 C4 122.37(9) . .
C2 Fe1 C4 122.37(9) 4_575 .
C3 Fe1 C4 158.85(7) . .
C3 Fe1 C4 158.85(7) 4_575 .
C1 Fe1 C5 122.40(9) . 4_575
C2 Fe1 C5 158.59(9) . 4_575
C2 Fe1 C5 106.92(11) 4_575 4_575
C3 Fe1 C5 158.95(9) . 4_575
C3 Fe1 C5 122.65(10) 4_575 4_575
C4 Fe1 C5 40.44(8) . 4_575
C1 Fe1 C5 122.40(9) . .
C2 Fe1 C5 106.92(11) . .
C2 Fe1 C5 158.59(9) 4_575 .
C3 Fe1 C5 122.65(10) . .
C3 Fe1 C5 158.95(9) 4_575 .
C4 Fe1 C5 40.44(8) . .
C5 Fe1 C5 68.12(15) 4_575 .
C1 Fe1 C6 158.85(7) . 4_575
C2 Fe1 C6 158.82(9) . 4_575
C2 Fe1 C6 122.49(10) 4_575 4_575
C3 Fe1 C6 122.54(9) . 4_575
C3 Fe1 C6 107.14(9) 4_575 4_575
C4 Fe1 C6 68.19(10) . 4_575
C5 Fe1 C6 40.68(8) 4_575 4_575
C5 Fe1 C6 68.22(10) . 4_575
C1 Fe1 C6 158.85(7) . .
C2 Fe1 C6 122.49(10) . .
C2 Fe1 C6 158.82(9) 4_575 .
C3 Fe1 C6 107.14(9) . .
C3 Fe1 C6 122.54(9) 4_575 .
C4 Fe1 C6 68.19(10) . .
C5 Fe1 C6 68.22(10) 4_575 .
C5 Fe1 C6 40.68(8) . .
C6 Fe1 C6 40.47(13) 4_575 .

loop_
_geom_bond_atom_site_label_1
_geom_bond_atom_site_label_2
_geom_bond_distance
_geom_bond_site_symmetry_2
C1 F1 1.341(3) .
C1 C2 1.410(3) .
C1 C2 1.410(3) 4_575
C1 Fe1 1.998(3) .
C3 F3 1.331(2) .
C3 C3 1.410(4) 4_575
C3 C2 1.415(3) .
C3 Fe1 2.005(2) .
C2 F2 1.334(3) .
C2 Fe1 2.001(2) .
C4 C5 1.417(3) .
C4 C5 1.417(3) 4_575
C4 Fe1 2.048(3) .
C5 C6 1.427(3) .
C5 Fe1 2.051(2) .
C6 C6 1.421(5) 4_575
C6 Fe1 2.054(2) .
Fe1 C2 2.001(2) 4_575
Fe1 C3 2.005(2) 4_575
Fe1 C5 2.051(2) 4_575
Fe1 C6 2.054(2) 4_575
